data_2212045
loop_
_publ_author_name
'Oleg Ya. Borbulevych'

_publ_section_title 2,6-Di-<i>tert</i>-butyl-4-[(1-methyl-1<i>H</i>-benzimidazol-2-yl)imino]cyclohexa-2,5-dien-1-one
_journal_coeditor_code BI2151
_journal_issue 2
_journal_name_full 'Acta Crystallographica Section E'
_journal_page_first o976
_journal_page_last o977
_journal_paper_doi 10.1107/S1600536807003315
_journal_volume 63
_journal_year 2007
_chemical_formula_iupac 'C22 H27 N3 O'
_chemical_formula_moiety 'C22 H27 N3 O'
_chemical_formula_sum 'C22 H27 N3 O'
_chemical_formula_weight 349.47
_chemical_name_systematic
;
2,6-Di-tert-butyl-4-[(1-methyl-1H-benzimidazol-2-yl)imino]cyclohexa-
2,5-dien-1-one
;
_space_group_IT_number 62
_symmetry_cell_setting orthorhombic
_symmetry_space_group_name_Hall '-P 2ac 2n'
_symmetry_space_group_name_H-M 'P n m a'
_atom_sites_solution_hydrogens geom
_atom_sites_solution_primary direct
_atom_sites_solution_secondary difmap
_audit_creation_method SHELXL-97
_cell_angle_alpha 90.00
_cell_angle_beta 90.00
_cell_angle_gamma 90.00
_cell_formula_units_Z 4
_cell_length_a 18.372(4)
_cell_length_b 6.7816(14)
_cell_length_c 16.833(3)
_cell_measurement_reflns_used 24
_cell_measurement_temperature 293(2)
_cell_measurement_theta_max 11
_cell_measurement_theta_min 10
_cell_volume 2097.2(7)
_computing_cell_refinement 'CAD-4 Software'
_computing_data_collection 'CAD-4 Software (Enraf--Nonius, 1989)'
_computing_data_reduction 'CAD-4 Software'
_computing_molecular_graphics 'SHELXTL (Bruker, 1997)'
_computing_publication_material SHELXL97
_computing_structure_refinement 'SHELXL97 (Sheldrick, 1997)'
_computing_structure_solution 'SHELXS97 (Sheldrick, 1997)'
_diffrn_ambient_temperature 293(2)
_diffrn_measured_fraction_theta_full 0.982
_diffrn_measured_fraction_theta_max 0.982
_diffrn_measurement_device_type 'Enraf--Nonius CAD-4'
_diffrn_measurement_method \q/2\q
_diffrn_radiation_monochromator graphite
_diffrn_radiation_source 'fine-focus sealed tube'
_diffrn_radiation_type MoK\a
_diffrn_radiation_wavelength 0.71073
_diffrn_reflns_av_R_equivalents 0.0000
_diffrn_reflns_av_sigmaI/netI 0.0517
_diffrn_reflns_limit_h_max 0
_diffrn_reflns_limit_h_min -21
_diffrn_reflns_limit_k_max 0
_diffrn_reflns_limit_k_min -8
_diffrn_reflns_limit_l_max 20
_diffrn_reflns_limit_l_min 0
_diffrn_reflns_number 1985
_diffrn_reflns_theta_full 25.04
_diffrn_reflns_theta_max 25.04
_diffrn_reflns_theta_min 1.64
_diffrn_standards_decay_% 3.7
_diffrn_standards_interval_count 98
_diffrn_standards_number 2
_exptl_absorpt_coefficient_mu 0.069
_exptl_absorpt_correction_type none
_exptl_crystal_colour yellow
_exptl_crystal_density_diffrn 1.107
_exptl_crystal_density_method 'not measured'
_exptl_crystal_description prism
_exptl_crystal_F_000 752
_exptl_crystal_size_max 0.50
_exptl_crystal_size_mid 0.30
_exptl_crystal_size_min 0.30
_refine_diff_density_max 0.280
_refine_diff_density_min -0.232
_refine_ls_extinction_coef 0.019(4)
_refine_ls_extinction_expression Fc^*^=kFc[1+0.001xFc^2^\l^3^/sin(2\q)]^-1/4^
_refine_ls_extinction_method SHELXL97
_refine_ls_goodness_of_fit_ref 0.996
_refine_ls_hydrogen_treatment constr
_refine_ls_matrix_type full
_refine_ls_number_parameters 154
_refine_ls_number_reflns 1985
_refine_ls_number_restraints 12
_refine_ls_restrained_S_all 1.015
_refine_ls_R_factor_all 0.1490
_refine_ls_R_factor_gt 0.0638
_refine_ls_shift/su_max 0.000
_refine_ls_shift/su_mean 0.000
_refine_ls_structure_factor_coef Fsqd
_refine_ls_weighting_details 'calc w=1/[\s^2^(Fo^2^)+(0.1333P)^2^] where P=(Fo^2^+2Fc^2^)/3'
_refine_ls_weighting_scheme calc
_refine_ls_wR_factor_gt 0.1715
_refine_ls_wR_factor_ref 0.2144
_reflns_number_gt 996
_reflns_number_total 1985
_reflns_threshold_expression I>2\s(I)
_cod_data_source_file bi2151.cif
_cod_data_source_block I
_cod_original_cell_volume 2097.3(7)
_cod_database_code 2212045
_cod_database_fobs_code 2212045

loop_
_symmetry_equiv_pos_as_xyz
'x, y, z'
'-x+1/2, -y, z+1/2'
'-x, y+1/2, -z'
'x+1/2, -y+1/2, -z+1/2'
'-x, -y, -z'
'x-1/2, y, -z-1/2'
'x, -y-1/2, z'
'-x-1/2, y-1/2, z-1/2'

loop_
_atom_site_type_symbol
_atom_site_label
_atom_site_fract_x
_atom_site_fract_y
_atom_site_fract_z
_atom_site_U_iso_or_equiv
_atom_site_adp_type
_atom_site_calc_flag
_atom_site_refinement_flags
_atom_site_occupancy
O O1 0.2289(2) 0.2500 0.1741(2) 0.185(3) Uani d S 1
N N1 0.00602(17) 0.2500 0.37636(18) 0.0483(9) Uani d S 1
N N2 -0.06078(17) 0.2500 0.49479(19) 0.0514(9) Uani d S 1
N N3 0.06047(19) 0.2500 0.51014(19) 0.0555(10) Uani d S 1
C C1 0.1793(2) 0.2500 0.2218(3) 0.0792(16) Uani d S 1
C C2 0.1031(2) 0.2500 0.1933(2) 0.0559(11) Uani d S 1
C C3 0.0507(2) 0.2500 0.2479(2) 0.0505(10) Uani d S 1
H H3 0.0026 0.2500 0.2307 0.061 Uiso calc SR 1
C C4 0.0641(2) 0.2500 0.3318(2) 0.0447(10) Uani d S 1
C C5 0.1394(2) 0.2500 0.3583(2) 0.0520(11) Uani d S 1
H H5 0.1492 0.2500 0.4125 0.062 Uiso calc SR 1
C C6 0.1948(2) 0.2500 0.3070(2) 0.0529(11) Uani d S 1
C C7 0.0059(2) 0.2500 0.4586(2) 0.0474(10) Uani d S 1
C C8 -0.0491(2) 0.2500 0.5748(2) 0.0549(11) Uani d S 1
C C9 -0.0953(3) 0.2500 0.6401(3) 0.0700(14) Uani d S 1
H H9 -0.1456 0.2500 0.6340 0.084 Uiso calc SR 1
C C10 -0.0639(4) 0.2500 0.7137(3) 0.0808(16) Uani d S 1
H H10 -0.0933 0.2500 0.7586 0.097 Uiso calc SR 1
C C11 0.0122(4) 0.2500 0.7228(3) 0.0820(16) Uani d S 1
H H11 0.0317 0.2500 0.7738 0.098 Uiso calc SR 1
C C12 0.0581(3) 0.2500 0.6597(3) 0.0745(14) Uani d S 1
H H12 0.1083 0.2500 0.6668 0.089 Uiso calc SR 1
C C13 0.0276(2) 0.2500 0.5831(2) 0.0552(11) Uani d S 1
C C14 0.0887(3) 0.2500 0.1037(3) 0.0743(15) Uani d SU 1
C C15 0.0081(3) 0.2500 0.0870(3) 0.107(2) Uani d SU 1
H H15A -0.0005 0.2500 0.0308 0.160 Uiso d SR 1
H H15B -0.0133 0.1344 0.1102 0.160 Uiso d R 1
C C16 0.1209(3) 0.0659(9) 0.0663(2) 0.149(2) Uani d U 1
H H16A 0.1003 -0.0489 0.0909 0.223 Uiso calc R 1
H H16B 0.1727 0.0656 0.0737 0.223 Uiso calc R 1
H H16C 0.1101 0.0645 0.0105 0.223 Uiso calc R 1
C C17 0.2743(2) 0.2500 0.3350(3) 0.0696(14) Uani d S 1
C C18 0.2788(3) 0.2500 0.4249(3) 0.109(2) Uani d S 1
H H18A 0.3289 0.2500 0.4412 0.164 Uiso d SR 1
H H18B 0.2551 0.3656 0.4453 0.164 Uiso d R 1
C C19 0.3131(2) 0.0645(7) 0.3042(3) 0.1257(19) Uani d . 1
H H19A 0.3139 0.0663 0.2472 0.189 Uiso calc R 1
H H19B 0.2877 -0.0507 0.3223 0.189 Uiso calc R 1
H H19C 0.3621 0.0621 0.3240 0.189 Uiso calc R 1
C C20 -0.1312(2) 0.2500 0.4558(3) 0.0724(14) Uani d S 1
H H20A -0.1690 0.2500 0.4952 0.109 Uiso d SR 1
H H20B -0.1357 0.3656 0.4232 0.109 Uiso d R 1

loop_
_atom_site_aniso_label
_atom_site_aniso_U_11
_atom_site_aniso_U_22
_atom_site_aniso_U_33
_atom_site_aniso_U_12
_atom_site_aniso_U_13
_atom_site_aniso_U_23
O1 0.055(2) 0.430(11) 0.069(2) 0.000 0.009(2) 0.000
N1 0.047(2) 0.049(2) 0.049(2) 0.000 0.0019(15) 0.000
N2 0.050(2) 0.047(2) 0.058(2) 0.000 0.0091(17) 0.000
N3 0.062(2) 0.055(2) 0.049(2) 0.000 -0.0029(18) 0.000
C1 0.043(3) 0.133(5) 0.062(3) 0.000 0.011(2) 0.000
C2 0.042(2) 0.075(3) 0.051(3) 0.000 0.003(2) 0.000
C3 0.043(2) 0.056(2) 0.052(3) 0.000 -0.0028(19) 0.000
C4 0.042(2) 0.044(2) 0.048(2) 0.000 0.0018(18) 0.000
C5 0.050(2) 0.052(2) 0.054(2) 0.000 -0.007(2) 0.000
C6 0.040(2) 0.062(3) 0.056(3) 0.000 -0.003(2) 0.000
C7 0.048(2) 0.041(2) 0.053(2) 0.000 0.000(2) 0.000
C8 0.077(3) 0.038(2) 0.050(3) 0.000 0.009(2) 0.000
C9 0.093(3) 0.052(3) 0.065(3) 0.000 0.024(3) 0.000
C10 0.130(5) 0.058(3) 0.055(3) 0.000 0.025(3) 0.000
C11 0.123(5) 0.072(3) 0.051(3) 0.000 0.001(3) 0.000
C12 0.098(4) 0.067(3) 0.059(3) 0.000 -0.004(3) 0.000
C13 0.072(3) 0.042(2) 0.051(3) 0.000 0.000(2) 0.000
C14 0.062(3) 0.112(4) 0.049(3) 0.000 0.001(2) 0.000
C15 0.070(3) 0.199(7) 0.051(3) 0.000 -0.011(2) 0.000
C16 0.173(5) 0.196(5) 0.077(3) 0.070(4) -0.013(3) -0.055(3)
C17 0.041(2) 0.092(4) 0.076(3) 0.000 -0.010(2) 0.000
C18 0.057(3) 0.179(6) 0.092(4) 0.000 -0.030(3) 0.000
C19 0.062(2) 0.136(4) 0.180(5) 0.037(3) -0.018(2) -0.048(4)
C20 0.051(3) 0.090(4) 0.076(3) 0.000 0.008(2) 0.000

loop_
_atom_type_symbol
_atom_type_description
_atom_type_scat_dispersion_real
_atom_type_scat_dispersion_imag
_atom_type_scat_source
C C 0.0033 0.0016 'International Tables Vol C Tables 4.2.6.8 and 6.1.1.4'
H H 0.0000 0.0000 'International Tables Vol C Tables 4.2.6.8 and 6.1.1.4'
N N 0.0061 0.0033 'International Tables Vol C Tables 4.2.6.8 and 6.1.1.4'
O O 0.0106 0.0060 'International Tables Vol C Tables 4.2.6.8 and 6.1.1.4'

loop_
_geom_angle_atom_site_label_1
_geom_angle_atom_site_label_2
_geom_angle_atom_site_label_3
_geom_angle_site_symmetry_1
_geom_angle_site_symmetry_3
_geom_angle
C4 N1 C7 . . 125.2(3)
C8 N2 C7 . . 107.4(3)
C8 N2 C20 . . 125.9(3)
C7 N2 C20 . . 126.7(3)
C7 N3 C13 . . 104.7(3)
O1 C1 C6 . . 120.1(4)
O1 C1 C2 . . 119.7(4)
C6 C1 C2 . . 120.2(4)
C3 C2 C1 . . 117.4(4)
C3 C2 C14 . . 123.8(4)
C1 C2 C14 . . 118.9(4)
C2 C3 C4 . . 123.8(4)
C2 C3 H3 . . 118.1
C4 C3 H3 . . 118.1
N1 C4 C3 . . 115.2(3)
N1 C4 C5 . . 127.0(4)
C3 C4 C5 . . 117.8(3)
C6 C5 C4 . . 121.8(4)
C6 C5 H5 . . 119.1
C4 C5 H5 . . 119.1
C5 C6 C1 . . 119.0(4)
C5 C6 C17 . . 121.8(4)
C1 C6 C17 . . 119.1(4)
N3 C7 N2 . . 112.7(3)
N3 C7 N1 . . 130.8(4)
N2 C7 N1 . . 116.6(3)
N2 C8 C9 . . 133.2(5)
N2 C8 C13 . . 104.7(3)
C9 C8 C13 . . 122.0(4)
C10 C9 C8 . . 117.3(5)
C10 C9 H9 . . 121.4
C8 C9 H9 . . 121.4
C9 C10 C11 . . 121.3(5)
C9 C10 H10 . . 119.4
C11 C10 H10 . . 119.4
C12 C11 C10 . . 122.1(5)
C12 C11 H11 . . 118.9
C10 C11 H11 . . 118.9
C11 C12 C13 . . 118.1(5)
C11 C12 H12 . . 121.0
C13 C12 H12 . . 121.0
N3 C13 C12 . . 130.4(4)
N3 C13 C8 . . 110.5(4)
C12 C13 C8 . . 119.2(4)
C15 C14 C16 . . 107.8(3)
C15 C14 C16 . 7_565 107.8(3)
C16 C14 C16 . 7_565 110.6(5)
C15 C14 C2 . . 110.7(4)
C16 C14 C2 . . 110.0(3)
C16 C14 C2 7_565 . 110.0(3)
C14 C15 H15A . . 110.2
C14 C15 H15B . . 109.1
H15A C15 H15B . . 109.5
C14 C16 H16A . . 109.5
C14 C16 H16B . . 109.5
H16A C16 H16B . . 109.5
C14 C16 H16C . . 109.5
H16A C16 H16C . . 109.5
H16B C16 H16C . . 109.5
C18 C17 C6 . . 111.0(4)
C18 C17 C19 . 7_565 108.1(3)
C6 C17 C19 . 7_565 109.8(2)
C18 C17 C19 . . 108.1(3)
C6 C17 C19 . . 109.8(3)
C19 C17 C19 7_565 . 109.9(5)
C17 C18 H18A . . 109.7
C17 C18 H18B . . 109.4
H18A C18 H18B . . 109.5
C17 C19 H19A . . 109.5
C17 C19 H19B . . 109.5
H19A C19 H19B . . 109.5
C17 C19 H19C . . 109.5
H19A C19 H19C . . 109.5
H19B C19 H19C . . 109.5
N2 C20 H20A . . 109.4
N2 C20 H20B . . 109.5
H20A C20 H20B . . 109.5

loop_
_geom_bond_atom_site_label_1
_geom_bond_atom_site_label_2
_geom_bond_site_symmetry_2
_geom_bond_distance
O1 C1 . 1.214(5)
N1 C4 . 1.305(5)
N1 C7 . 1.384(5)
N2 C8 . 1.364(5)
N2 C7 . 1.368(5)
N2 C20 . 1.452(5)
N3 C7 . 1.326(5)
N3 C13 . 1.369(5)
C1 C6 . 1.462(6)
C1 C2 . 1.480(6)
C2 C3 . 1.332(5)
C2 C14 . 1.531(6)
C3 C4 . 1.433(6)
C3 H3 . 0.930
C4 C5 . 1.454(5)
C5 C6 . 1.335(5)
C5 H5 . 0.930
C6 C17 . 1.534(6)
C8 C9 . 1.388(6)
C8 C13 . 1.417(6)
C9 C10 . 1.368(7)
C9 H9 . 0.930
C10 C11 . 1.405(8)
C10 H10 . 0.930
C11 C12 . 1.358(7)
C11 H11 . 0.930
C12 C13 . 1.404(6)
C12 H12 . 0.930
C14 C15 . 1.507(7)
C14 C16 . 1.519(5)
C14 C16 7_565 1.519(5)
C15 H15A . 0.960
C15 H15B . 0.960
C16 H16A . 0.960
C16 H16B . 0.960
C16 H16C . 0.960
C17 C18 . 1.517(7)
C17 C19 7_565 1.536(5)
C17 C19 . 1.536(5)
C18 H18A . 0.960
C18 H18B . 0.960
C19 H19A . 0.960
C19 H19B . 0.960
C19 H19C . 0.960
C20 H20A . 0.960
C20 H20B . 0.960

loop_
_geom_torsion_atom_site_label_1
_geom_torsion_atom_site_label_2
_geom_torsion_atom_site_label_3
_geom_torsion_atom_site_label_4
_geom_torsion_site_symmetry_4
_geom_torsion
O1 C1 C2 C3 . 180.0
C6 C1 C2 C3 . 0.0
O1 C1 C2 C14 . 0.0
C6 C1 C2 C14 . 180.0
C1 C2 C3 C4 . 0.0
C14 C2 C3 C4 . 180.0
C7 N1 C4 C3 . 180.0
C7 N1 C4 C5 . 0.0
C2 C3 C4 N1 . 180.0
C2 C3 C4 C5 . 0.0
N1 C4 C5 C6 . 180.0
C3 C4 C5 C6 . 0.0
C4 C5 C6 C1 . 0.0
C4 C5 C6 C17 . 180.0
O1 C1 C6 C5 . 180.0
C2 C1 C6 C5 . 0.0
O1 C1 C6 C17 . 0.0
C2 C1 C6 C17 . 180.0
C13 N3 C7 N2 . 0.0
C13 N3 C7 N1 . 180.0
C8 N2 C7 N3 . 0.0
C20 N2 C7 N3 . 180.0
C8 N2 C7 N1 . 180.0
C20 N2 C7 N1 . 0.0
C4 N1 C7 N3 . 0.0
C4 N1 C7 N2 . 180.0
C7 N2 C8 C9 . 180.0000(10)
C20 N2 C8 C9 . 0.0000(10)
C7 N2 C8 C13 . 0.0
C20 N2 C8 C13 . 180.0
N2 C8 C9 C10 . 180.0000(10)
C13 C8 C9 C10 . 0.0000(10)
C8 C9 C10 C11 . 0.0000(10)
C9 C10 C11 C12 . 0.000(2)
C10 C11 C12 C13 . 0.0000(10)
C7 N3 C13 C12 . 180.0
C7 N3 C13 C8 . 0.0
C11 C12 C13 N3 . 180.0
C11 C12 C13 C8 . 0.0000(10)
N2 C8 C13 N3 . 0.0
C9 C8 C13 N3 . 180.0
N2 C8 C13 C12 . 180.0
C9 C8 C13 C12 . 0.0000(10)
C3 C2 C14 C15 . 0.0
C1 C2 C14 C15 . 180.0
C3 C2 C14 C16 . -119.0(3)
C1 C2 C14 C16 . 61.0(3)
C3 C2 C14 C16 7_565 119.0(3)
C1 C2 C14 C16 7_565 -61.0(3)
C5 C6 C17 C18 . 0.0
C1 C6 C17 C18 . 180.0
C5 C6 C17 C19 7_565 -119.5(3)
C1 C6 C17 C19 7_565 60.5(3)
C5 C6 C17 C19 . 119.5(3)
C1 C6 C17 C19 . -60.5(3)
